data_1519301
loop_
_publ_author_name
'Fallis, Ian A.'
'Coles, Simon J.'
'Hursthouse, Michael B.'

_publ_section_title
;
 C8H12ClCuN4O4
;
_journal_name_full 'Crystal Structure Report Archive'
_journal_page_first 1044
_journal_year 2001
_chemical_formula_sum 'C8 H12 Cl Cu N4 O4'
_chemical_formula_weight 327.21
_space_group_IT_number 33
_symmetry_cell_setting orthorhombic
_symmetry_space_group_name_Hall 'P 2c -2n'
_symmetry_space_group_name_H-M 'P n a 21'
_atom_sites_solution_primary direct
_atom_sites_solution_secondary difmap
_cell_angle_alpha 90.00
_cell_angle_beta 90.00
_cell_angle_gamma 90.00
_cell_formula_units_Z 12
_cell_length_a 23.868(5)
_cell_length_b 8.3390(17)
_cell_length_c 20.378(4)
_cell_measurement_temperature 120(2)
_cell_volume 4055.9(14)
_computing_cell_refinement 'DENZO and COLLECT'
_computing_data_collection
;
'DENZO (Otwinowski and Minor, 1997) & COLLECT (Hooft, 1998) '
;
_computing_data_reduction 'DENZO and COLLECT'
_computing_publication_material SHELXL-97
_computing_structure_refinement 'SHELXL-97 (Sheldrick, 2008)'
_computing_structure_solution 'SHELXS-97 (Sheldrick, 2008)'
_diffrn_ambient_temperature 120(2)
_diffrn_measured_fraction_theta_full 0.978
_diffrn_measured_fraction_theta_max 0.978
_diffrn_measurement_device_type 'Enraf Nonius KappaCCD area detector'
_diffrn_measurement_method '\w and \f scans to fill Ewald sphere'
_diffrn_radiation_monochromator graphite
_diffrn_radiation_source 'Enraf Nonius FR591 rotating anode'
_diffrn_radiation_type MoK\a
_diffrn_radiation_wavelength 0.71073
_diffrn_reflns_av_R_equivalents 0.0914
_diffrn_reflns_av_sigmaI/netI 0.0914
_diffrn_reflns_limit_h_max 30
_diffrn_reflns_limit_h_min -30
_diffrn_reflns_limit_k_max 10
_diffrn_reflns_limit_k_min -10
_diffrn_reflns_limit_l_max 26
_diffrn_reflns_limit_l_min -22
_diffrn_reflns_number 21294
_diffrn_reflns_theta_full 27.50
_diffrn_reflns_theta_max 27.50
_diffrn_reflns_theta_min 2.98
_exptl_absorpt_coefficient_mu 1.824
_exptl_absorpt_correction_T_max 0.8829
_exptl_absorpt_correction_T_min 0.6790
_exptl_absorpt_correction_type multi-scan
_exptl_absorpt_process_details 'SORTAV (R.H.Blessing, 1995, 1997)'
_exptl_crystal_colour colourless
_exptl_crystal_density_diffrn 1.608
_exptl_crystal_density_method 'not measured'
_exptl_crystal_description rod
_exptl_crystal_F_000 1992
_exptl_crystal_size_max 0.23
_exptl_crystal_size_mid 0.08
_exptl_crystal_size_min 0.07
_refine_diff_density_max 0.593
_refine_diff_density_min -0.405
_refine_diff_density_rms 0.00
_refine_ls_extinction_coef 0.00034(6)
_refine_ls_extinction_expression Fc^*^=kFc[1+0.001xFc^2^\l^3^/sin(2\q)]^-1/4^
_refine_ls_extinction_method SHELXL
_refine_ls_goodness_of_fit_ref 0.920
_refine_ls_matrix_type full
_refine_ls_number_parameters 501
_refine_ls_number_reflns 8491
_refine_ls_number_restraints 7
_refine_ls_restrained_S_all 0.920
_refine_ls_R_factor_all 0.1177
_refine_ls_R_factor_gt 0.0511
_refine_ls_shift/su_max 0.00
_refine_ls_shift/su_mean 0.00
_refine_ls_structure_factor_coef Fsqd
_refine_ls_weighting_details 'calc w=1/[\s^2^(Fo^2^)+(0.1000P)^2^+0.0000P] where P=(Fo^2^+2Fc^2^)/3'
_refine_ls_weighting_scheme calc
_refine_ls_wR_factor_gt 0.0774
_refine_ls_wR_factor_ref 0.0937
_reflns_number_gt 8491
_reflns_number_total 8491
_reflns_threshold_expression >2\s(I)
_cod_data_source_file eCrystal-1044.cif
_cod_data_source_block 01src630
_cod_depositor_comments
;
Citation :
Fallis, Ian A. and Coles, Simon J. and Hursthouse, Michael B. (2001) 
University of Southampton, Crystal Structure Report Archive. 
(doi:10.5258/ecrystals/1044)

More at:
http://ecrystals.chem.soton.ac.uk/1044/

The following automatic conversions were performed:

'_symmetry_cell_setting' value 'Orthorhombic' changed to
'orthorhombic' according to the built-in table from CIF Core
dictionary named 'cif_core.dic' version 2.4.1 from 2010-06-29.

Automatic conversion script
Id: cif_fix_values 3105 2015-03-04 15:46:00Z robertas 
;
_cod_original_sg_symbol_H-M Pna2(1)
_cod_database_code 1519301

loop_
_symmetry_equiv_pos_as_xyz
'x, y, z'
'-x, -y, z+1/2'
'-x+1/2, y+1/2, z+1/2'
'x+1/2, -y+1/2, z'

loop_
_atom_site_label
_atom_site_type_symbol
_atom_site_fract_x
_atom_site_fract_y
_atom_site_fract_z
_atom_site_U_iso_or_equiv
_atom_site_adp_type
_atom_site_occupancy
_atom_site_symmetry_multiplicity
_atom_site_calc_flag
_atom_site_refinement_flags
_atom_site_disorder_assembly
_atom_site_disorder_group
C1 C 0.0405 0.5805 0.1737 0.021 Uani 1 1 d . . .
C2 C 0.0407 0.7544 0.1710 0.029 Uani 1 1 d . . .
C3 C -0.0819 0.0658 0.1624 0.021 Uani 1 1 d . . .
C4 C -0.1350 -0.0084 0.1526 0.028 Uani 1 1 d . . .
C5 C 0.0991 0.0627 0.0556 0.027 Uani 1 1 d . . .
C6 C 0.1229 -0.0081 -0.0032 0.029 Uani 1 1 d . . .
C7 C 0.1007 0.0646 0.3022 0.021 Uani 1 1 d . . .
C8 C 0.1342 -0.0028 0.3562 0.030 Uani 1 1 d . . .
C9 C 0.1121 0.4246 -0.0456 0.023 Uani 1 1 d . . .
C10 C 0.1406 0.5010 0.0090 0.037 Uani 1 1 d . . .
C11 C -0.0767 0.4184 -0.1625 0.020 Uani 1 1 d . . .
C12 C -0.1326 0.4930 -0.1645 0.029 Uani 1 1 d . . .
C13 C 0.1048 0.4331 -0.2845 0.019 Uani 1 1 d . . .
C14 C 0.1344 0.5192 -0.3350 0.032 Uani 1 1 d . . .
C15 C 0.0455 -0.0962 -0.1615 0.023 Uani 1 1 d . . .
C16 C 0.0427 -0.2714 -0.1627 0.027 Uani 1 1 d . . .
C17 C -0.0837 0.2927 0.0055 0.019 Uani 1 1 d . . .
C18 C -0.0238 0.3157 0.0097 0.027 Uani 1 1 d . . .
C19 C -0.2699 0.2945 0.1288 0.025 Uani 1 1 d . . .
C20 C -0.2979 0.3229 0.1911 0.033 Uani 1 1 d . . .
C21 C -0.2720 0.3002 -0.1267 0.022 Uani 1 1 d . . .
C22 C -0.3012 0.3313 -0.1883 0.025 Uani 1 1 d . . .
C23 C -0.2099 -0.1768 0.0011 0.018 Uani 1 1 d . . .
C24 C -0.2105 -0.3514 0.0027 0.027 Uani 1 1 d . . .
N1 N 0.0404 0.4431 0.1756 0.025 Uani 1 1 d . . .
N2 N -0.0387 0.1230 0.1712 0.024 Uani 1 1 d . . .
N3 N 0.0801 0.1218 0.1009 0.026 Uani 1 1 d . . .
N4 N 0.0754 0.1183 0.2604 0.021 Uani 1 1 d . . .
N5 N 0.0889 0.3634 -0.0878 0.023 Uani 1 1 d . . .
N6 N -0.0338 0.3615 -0.1606 0.022 Uani 1 1 d . . .
N7 N 0.0802 0.3676 -0.2445 0.023 Uani 1 1 d . . .
N8 N 0.0458 0.0410 -0.1623 0.026 Uani 1 1 d . . .
N9 N -0.1302 0.2715 0.0021 0.024 Uani 1 1 d . . .
N10 N -0.2480 0.2707 0.0811 0.025 Uani 1 1 d . . .
N11 N -0.2492 0.2767 -0.0789 0.026 Uani 1 1 d . . .
N12 N -0.2098 -0.0402 -0.0001 0.022 Uani 1 1 d . . .
Cl1 Cl -0.2966 0.7784 0.1672 0.024 Uani 1 1 d . . .
Cl2 Cl -0.0420 0.7674 0.0034 0.025 Uani 1 1 d . . .
Cl3 Cl -0.2941 0.7762 -0.1620 0.022 Uani 1 1 d . . .
Cu1 Cu 0.0394 0.2064 0.1797 0.024 Uani 1 1 d . . .
Cu2 Cu -0.2095 0.1998 0.0003 0.022 Uani 1 1 d . . .
Cu3 Cu 0.0446 0.2770 -0.1631 0.024 Uani 1 1 d . . .
O1 O -0.3262 0.7129 0.1124 0.046 Uani 1 1 d . . .
O2 O -0.2396 0.7300 0.1625 0.058 Uani 1 1 d . . .
O3 O -0.3198 0.7181 0.2279 0.035 Uani 1 1 d . . .
O4 O -0.3007 0.9448 0.1676 0.082 Uani 1 1 d . . .
O5 O -0.0694 0.7007 -0.0523 0.042 Uani 1 1 d . . .
O6 O 0.0154 0.7185 0.0038 0.044 Uani 1 1 d . . .
O7 O -0.0686 0.7086 0.0619 0.051 Uani 1 1 d . . .
O8 O -0.0454 0.9370 0.0031 0.072 Uani 1 1 d . . .
O9 O -0.2402 0.7024 -0.1591 0.034 Uani 1 1 d . . .
O10 O -0.3231 0.7222 -0.2191 0.036 Uani 1 1 d . . .
O11 O -0.3257 0.7312 -0.1044 0.050 Uani 1 1 d . . .
O12 O -0.2878 0.9462 -0.1647 0.056 Uani 1 1 d . . .

loop_
_atom_site_aniso_label
_atom_site_aniso_U_11
_atom_site_aniso_U_22
_atom_site_aniso_U_33
_atom_site_aniso_U_23
_atom_site_aniso_U_13
_atom_site_aniso_U_12
C1 0.024 0.024 0.014 -0.002 0.002 -0.001
C2 0.038 0.024 0.025 -0.002 0.000 0.002
C3 0.035 0.024 0.005 -0.002 -0.002 0.008
C4 0.022 0.037 0.026 -0.001 0.002 -0.003
C5 0.032 0.019 0.030 0.007 -0.004 0.004
C6 0.036 0.033 0.019 -0.005 0.010 0.010
C7 0.019 0.021 0.024 -0.009 0.006 -0.003
C8 0.039 0.031 0.021 -0.007 0.000 0.000
C9 0.026 0.013 0.030 0.008 0.002 -0.002
C10 0.042 0.034 0.034 -0.003 -0.002 -0.001
C11 0.024 0.019 0.017 -0.005 -0.002 -0.002
C12 0.023 0.028 0.037 -0.006 -0.004 -0.001
C13 0.016 0.018 0.024 -0.004 -0.003 0.006
C14 0.047 0.029 0.021 0.007 0.012 -0.004
C15 0.022 0.034 0.014 -0.007 -0.001 -0.006
C16 0.032 0.022 0.028 0.000 -0.003 -0.002
C17 0.024 0.021 0.011 0.005 -0.002 0.002
C18 0.019 0.032 0.029 -0.014 -0.004 -0.002
C19 0.017 0.022 0.035 0.003 -0.009 0.001
C20 0.033 0.038 0.028 -0.004 0.000 0.017
C21 0.025 0.015 0.025 -0.008 0.004 0.000
C22 0.025 0.035 0.015 0.001 -0.010 -0.006
C23 0.020 0.021 0.014 0.003 0.000 0.000
C24 0.037 0.018 0.025 0.002 -0.002 -0.002
N1 0.024 0.033 0.018 -0.002 0.000 0.003
N2 0.025 0.031 0.017 0.001 0.001 0.006
N3 0.026 0.026 0.027 0.000 -0.002 0.004
N4 0.016 0.027 0.020 0.002 0.000 0.002
N5 0.028 0.018 0.023 -0.001 0.002 -0.001
N6 0.027 0.023 0.017 0.003 -0.002 -0.001
N7 0.018 0.029 0.023 -0.001 0.000 0.007
N8 0.030 0.025 0.024 -0.001 0.001 0.003
N9 0.032 0.024 0.017 -0.001 0.002 0.002
N10 0.031 0.023 0.020 -0.007 0.008 0.000
N11 0.026 0.023 0.029 -0.004 -0.005 -0.002
N12 0.025 0.027 0.014 -0.008 0.001 0.002
Cl1 0.027 0.024 0.021 -0.001 0.001 -0.003
Cl2 0.026 0.023 0.027 -0.004 0.000 -0.001
Cl3 0.025 0.024 0.018 0.003 0.003 0.001
Cu1 0.027 0.026 0.020 -0.002 -0.001 0.003
Cu2 0.025 0.023 0.019 -0.001 0.001 0.000
Cu3 0.024 0.023 0.024 0.000 0.000 -0.001
O1 0.045 0.070 0.024 -0.006 -0.007 -0.017
O2 0.030 0.116 0.028 -0.013 -0.001 0.003
O3 0.044 0.040 0.020 0.006 0.010 -0.004
O4 0.142 0.024 0.079 0.000 0.001 0.001
O5 0.039 0.055 0.033 -0.018 -0.012 -0.007
O6 0.027 0.065 0.039 -0.005 -0.004 0.003
O7 0.037 0.091 0.024 0.005 0.015 0.000
O8 0.104 0.023 0.088 0.001 -0.022 -0.010
O9 0.030 0.046 0.026 0.002 -0.004 0.013
O10 0.042 0.042 0.024 0.005 -0.011 -0.004
O11 0.035 0.090 0.024 0.019 0.013 -0.004
O12 0.065 0.019 0.085 0.002 -0.018 -0.007

loop_
_atom_type_symbol
_atom_type_description
_atom_type_scat_dispersion_real
_atom_type_scat_dispersion_imag
_atom_type_scat_source
C C 0.0033 0.0016 'International Tables Vol C Tables 4.2.6.8 and 6.1.1.4'
H H 0.0000 0.0000 'International Tables Vol C Tables 4.2.6.8 and 6.1.1.4'
Cl Cl 0.1484 0.1585 'International Tables Vol C Tables 4.2.6.8 and 6.1.1.4'
Cu Cu 0.3201 1.2651 'International Tables Vol C Tables 4.2.6.8 and 6.1.1.4'
N N 0.0061 0.0033 'International Tables Vol C Tables 4.2.6.8 and 6.1.1.4'
O O 0.0106 0.0060 'International Tables Vol C Tables 4.2.6.8 and 6.1.1.4'

loop_
_geom_angle_atom_site_label_1
_geom_angle_atom_site_label_2
_geom_angle_atom_site_label_3
_geom_angle
_geom_angle_site_symmetry_1
_geom_angle_site_symmetry_3
N1 C1 C2 179.8 . .
N2 C3 C4 178.5 . .
N3 C5 C6 178.2 . .
N4 C7 C8 179.0 . .
N5 C9 C10 178.7 . .
N6 C11 C12 179.6 . .
N7 C13 C14 178.2 . .
N8 C15 C16 177.1 . .
N9 C17 C18 178.6 . .
N10 C19 C20 179.0 . .
N11 C21 C22 179.7 . .
N12 C23 C24 179.6 . .
C1 N1 Cu1 179.2 . .
C3 N2 Cu1 174.1 . .
C5 N3 Cu1 173.2 . .
C7 N4 Cu1 172.7 . .
C9 N5 Cu3 174.4 . .
C11 N6 Cu3 174.6 . .
C13 N7 Cu3 169.9 . .
C15 N8 Cu3 178.8 . .
C17 N9 Cu2 171.2 . .
C19 N10 Cu2 172.7 . .
C21 N11 Cu2 171.0 . .
C23 N12 Cu2 178.5 . .
O4 Cl1 O2 110.5 . .
O4 Cl1 O1 110.5 . .
O2 Cl1 O1 108.2 . .
O4 Cl1 O3 108.4 . .
O2 Cl1 O3 109.0 . .
O1 Cl1 O3 110.3 . .
O8 Cl2 O5 111.1 . .
O8 Cl2 O6 109.9 . .
O5 Cl2 O6 109.5 . .
O8 Cl2 O7 108.6 . .
O5 Cl2 O7 109.0 . .
O6 Cl2 O7 108.7 . .
O12 Cl3 O10 109.5 . .
O12 Cl3 O9 109.6 . .
O10 Cl3 O9 109.6 . .
O12 Cl3 O11 110.1 . .
O10 Cl3 O11 109.1 . .
O9 Cl3 O11 109.0 . .
N1 Cu1 N4 113.4 . .
N1 Cu1 N2 110.8 . .
N4 Cu1 N2 110.2 . .
N1 Cu1 N3 108.2 . .
N4 Cu1 N3 108.8 . .
N2 Cu1 N3 105.1 . .
N10 Cu2 N11 111.1 . .
N10 Cu2 N9 109.7 . .
N11 Cu2 N9 112.0 . .
N10 Cu2 N12 107.5 . .
N11 Cu2 N12 108.6 . .
N9 Cu2 N12 107.7 . .
N8 Cu3 N5 110.3 . .
N8 Cu3 N6 111.4 . .
N5 Cu3 N6 110.4 . .
N8 Cu3 N7 112.1 . .
N5 Cu3 N7 105.9 . .
N6 Cu3 N7 106.5 . .

loop_
_geom_bond_atom_site_label_1
_geom_bond_atom_site_label_2
_geom_bond_distance
_geom_bond_site_symmetry_2
C1 N1 1.1464 .
C1 C2 1.4512 .
C3 N2 1.1501 .
C3 C4 1.4244 .
C5 N3 1.1405 .
C5 C6 1.4516 .
C7 N4 1.1361 .
C7 C8 1.4718 .
C9 N5 1.1431 .
C9 C10 1.4514 .
C11 N6 1.1292 .
C11 C12 1.4727 .
C13 N7 1.1435 .
C13 C14 1.4400 .
C15 N8 1.1442 .
C15 C16 1.4627 .
C17 N9 1.1260 .
C17 C18 1.4450 .
C19 N10 1.1214 .
C19 C20 1.4541 .
C21 N11 1.1329 .
C21 C22 1.4590 .
C23 N12 1.1394 .
C23 C24 1.4564 .
N1 Cu1 1.9758 .
N2 Cu1 1.9971 .
N3 Cu1 2.0050 .
N4 Cu1 1.9956 .
N5 Cu3 1.9979 .
N6 Cu3 2.0002 .
N7 Cu3 2.0110 .
N8 Cu3 1.9683 .
N9 Cu2 1.9853 .
N10 Cu2 1.9761 .
N11 Cu2 1.9784 .
N12 Cu2 2.0014 .
Cl1 O4 1.3911 .
Cl1 O2 1.4223 .
Cl1 O1 1.4299 .
Cl1 O3 1.4455 .
Cl2 O8 1.4166 .
Cl2 O5 1.4232 .
Cl2 O6 1.4294 .
Cl2 O7 1.4369 .
Cl3 O12 1.4266 .
Cl3 O10 1.4268 .
Cl3 O9 1.4273 .
Cl3 O11 1.4448 .
